data_4302210
loop_
_publ_author_name
'David G. Lonnon'
'Graham E. Ball'
'Ivan Taylor'
'Donald C. Craig'
'Stephen B. Colbran'

_publ_section_title
;
Fluxionality in a Paramagnetic Seven-Coordinate Iron(II) Complex: A
Variable-Temperature, Two-Dimensional NMR and DFT Study
;
_journal_name_full 'Inorganic Chemistry'
_journal_page_first 4863
_journal_page_last 4872
_journal_paper_doi 10.1021/ic900233d
_journal_volume 48
_journal_year 2009
_chemical_formula_moiety 'C31 H31 Mn N7 2+, 2(Cl O4 1-)'
_chemical_formula_sum 'C31 H31 Cl2 Mn N7 O8'
_chemical_formula_weight 755.5
_space_group_crystal_system triclinic
_space_group_IT_number 2
_space_group_name_H-M_alt 'P -1'
_symmetry_space_group_name_Hall '-P 1'
_symmetry_space_group_name_H-M 'P -1'
_atom_type_scat_source 'International Tables for X-ray Crystallography, Vol. IV'
_audit_creation_method 'RAELSPUB and manual entry'
_cell_angle_alpha 111.36(3)
_cell_angle_beta 97.77(3)
_cell_angle_gamma 111.22(3)
_cell_formula_units_Z 2
_cell_length_a 11.480(6)
_cell_length_b 12.232(7)
_cell_length_c 14.203(8)
_cell_measurement_reflns_used 10
_cell_measurement_temperature 294
_cell_measurement_theta_max 12
_cell_measurement_theta_min 11
_cell_volume 1647.6(18)
_computing_cell_refinement 'CAD4 Version 5.0, (Schagen et al, 1989)'
_computing_data_collection 'CAD4 Version 5.0, (Schagen et al, 1989)'
_computing_data_reduction 'Local program'
_computing_molecular_graphics 'ORTEP-II, (Johnson, 1976)'
_computing_publication_material 'Local programs'
_computing_structure_refinement 'RAELS, (Rae, 1996)'
_computing_structure_solution 'SIR92 (Altomare et al, 1994)'
_diffrn_measured_fraction_theta_full 1.00
_diffrn_measured_fraction_theta_max 1.00
_diffrn_measurement_device_type 'Nonius CAD-4'
_diffrn_measurement_method \w--2\q
_diffrn_radiation_probe x-ray
_diffrn_radiation_type 'Mo K\a'
_diffrn_radiation_wavelength 0.71073
_diffrn_reflns_av_R_equivalents 0.012
_diffrn_reflns_limit_h_max 12
_diffrn_reflns_limit_h_min -12
_diffrn_reflns_limit_k_max 12
_diffrn_reflns_limit_k_min -13
_diffrn_reflns_limit_l_max 15
_diffrn_reflns_limit_l_min 0
_diffrn_reflns_number 4563
_diffrn_reflns_theta_full 23
_diffrn_reflns_theta_max 23
_diffrn_standards_decay_% 4
_diffrn_standards_interval_time 30
_diffrn_standards_number 1
_exptl_absorpt_coefficient_mu 0.607
_exptl_absorpt_correction_type none
_exptl_crystal_colour colourless
_exptl_crystal_density_diffrn 1.52
_exptl_crystal_density_method 'not measured'
_exptl_crystal_description irregular
_exptl_crystal_F_000 778.0
_exptl_crystal_size_rad 0.10
_refine_diff_density_max 0.64
_refine_diff_density_min -0.48
_refine_ls_extinction_method none
_refine_ls_goodness_of_fit_ref 1.79
_refine_ls_hydrogen_treatment noref
_refine_ls_number_parameters 196
_refine_ls_number_reflns 4299
_refine_ls_R_factor_gt 0.051
_refine_ls_shift/su_max 0.006
_refine_ls_structure_factor_coef F
_refine_ls_weighting_details 'w = 1/[\s^2^(F) + 0.0004F^2^]'
_refine_ls_weighting_scheme calc
_refine_ls_wR_factor_ref 0.077
_reflns_number_gt 3347
_reflns_number_total 4299
_reflns_threshold_expression I>2\s(I)
_cod_data_source_file ic900233d_si_002_1.cif
_cod_data_source_block DSC91
_cod_original_cell_volume 1648(2)
_cod_database_code 4302210

loop_
_space_group_symop_id
_space_group_symop_operation_xyz
1 x,y,z
2 -x,-y,-z

loop_
_atom_site_label
_atom_site_fract_x
_atom_site_fract_y
_atom_site_fract_z
_atom_site_U_iso_or_equiv
_atom_site_adp_type
_atom_site_type_symbol
_atom_site_occupancy
Mn 0.20457(6) 0.36238(6) 0.22890(5) 0.0395(3) Uani Mn 1.0
N1 0.3304(3) 0.2724(3) 0.1465(3) 0.0475(4) Uani N 1.0
N2 -0.0096(3) 0.2456(3) 0.1122(3) 0.0450(4) Uani N 1.0
N3 0.2069(3) 0.3950(3) 0.0726(3) 0.0470(4) Uani N 1.0
N4 0.2347(3) 0.5678(3) 0.2607(3) 0.0449(4) Uani N 1.0
N5 0.4334(3) 0.5162(3) 0.3611(3) 0.0481(4) Uani N 1.0
N6 0.1388(4) 0.2085(3) 0.2924(3) 0.0480(4) Uani N 1.0
N7 0.1801(3) 0.4634(4) 0.3989(3) 0.0478(4) Uani N 1.0
C1 0.2362(5) 0.2958(5) -0.0022(3) 0.0527(4) Uani C 1.0
C2 0.3416(5) 0.2790(5) 0.0555(4) 0.0531(5) Uani C 1.0
C3 0.4438(5) 0.2691(5) 0.0170(4) 0.0658(8) Uani C 1.0
C4 0.5375(5) 0.2523(5) 0.0742(5) 0.072(1) Uani C 1.0
C5 0.5263(5) 0.2430(5) 0.1658(4) 0.0659(9) Uani C 1.0
C6 0.4216(4) 0.2537(5) 0.1992(4) 0.0539(5) Uani C 1.0
C7 0.0779(4) 0.3835(4) 0.0274(3) 0.0508(4) Uani C 1.0
C8 -0.0318(4) 0.2725(4) 0.0296(3) 0.0495(4) Uani C 1.0
C9 -0.1519(5) 0.2048(5) -0.0486(4) 0.0593(5) Uani C 1.0
C10 -0.2540(5) 0.1087(5) -0.0422(4) 0.0641(5) Uani C 1.0
C11 -0.2343(4) 0.0829(5) 0.0434(4) 0.0600(5) Uani C 1.0
C12 -0.1111(4) 0.1512(4) 0.1174(4) 0.0506(4) Uani C 1.0
C13 0.3092(5) 0.5297(5) 0.1075(4) 0.0522(4) Uani C 1.0
C14 0.2972(4) 0.6226(4) 0.2044(4) 0.0502(4) Uani C 1.0
C15 0.3477(5) 0.7552(5) 0.2352(4) 0.0597(6) Uani C 1.0
C16 0.3325(5) 0.8338(5) 0.3281(4) 0.0629(8) Uani C 1.0
C17 0.2652(5) 0.7772(5) 0.3839(4) 0.0581(7) Uani C 1.0
C18 0.2184(4) 0.6432(4) 0.3494(3) 0.0494(4) Uani C 1.0
C19 0.1448(4) 0.5704(5) 0.4042(3) 0.0512(4) Uani C 1.0
C20 0.3060(5) 0.5161(5) 0.4815(3) 0.0531(3) Uani C 1.0
C21 0.4220(4) 0.5881(4) 0.4533(3) 0.0518(3) Uani C 1.0
C22 0.5073(5) 0.7176(5) 0.5149(4) 0.0600(4) Uani C 1.0
C23 0.6113(5) 0.7769(5) 0.4816(4) 0.0651(5) Uani C 1.0
C24 0.6265(5) 0.7032(5) 0.3902(4) 0.0628(6) Uani C 1.0
C25 0.5371(4) 0.5738(5) 0.3319(4) 0.0540(4) Uani C 1.0
C26 0.0766(5) 0.3626(5) 0.4137(4) 0.0545(4) Uani C 1.0
C27 0.0862(5) 0.2349(5) 0.3725(4) 0.0547(4) Uani C 1.0
C28 0.0324(5) 0.1446(5) 0.4107(4) 0.0682(6) Uani C 1.0
C29 0.0278(6) 0.0221(5) 0.3615(4) 0.0733(8) Uani C 1.0
C30 0.0798(5) -0.0073(5) 0.2787(4) 0.0654(7) Uani C 1.0
C31 0.1345(5) 0.0886(4) 0.2472(4) 0.0534(4) Uani C 1.0
Cl1A -0.1492(3) 0.5769(3) 0.2336(2) 0.058(2) Uani Cl 0.80
O1A -0.2642(5) 0.5693(7) 0.1767(5) 0.097(3) Uani O 0.80
O2A -0.1740(4) 0.5392(6) 0.3140(4) 0.120(3) Uani O 0.80
O3A -0.0497(5) 0.7062(3) 0.2794(5) 0.187(2) Uani O 0.80
O4A -0.1089(6) 0.4927(6) 0.1643(3) 0.141(4) Uani O 0.80
Cl1A' -0.1271(13) 0.5870(13) 0.2442(11) 0.064(2) Uani Cl 0.20
O1A' -0.2401(19) 0.5758(25) 0.1812(19) 0.087(3) Uani O 0.20
O2A' -0.0227(20) 0.6242(28) 0.2030(23) 0.173(4) Uani O 0.20
O3A' -0.1516(18) 0.4657(15) 0.2439(21) 0.105(3) Uani O 0.20
O4A' -0.0938(28) 0.6822(23) 0.3488(15) 0.201(4) Uani O 0.20
Cl1B 0.3278(5) 0.9577(6) -0.2906(4) 0.068(3) Uani Cl 0.51
O1B 0.2466(8) 0.8223(6) -0.3348(11) 0.108(4) Uani O 0.51
O2B 0.3437(13) 0.9948(15) -0.3724(7) 0.125(4) Uani O 0.51
O3B 0.4510(6) 0.9874(9) -0.2281(8) 0.113(2) Uani O 0.51
O4B 0.2699(10) 1.0262(8) -0.2270(8) 0.132(4) Uani O 0.51
Cl1B' 0.3471(6) 0.9478(6) -0.2968(4) 0.069(3) Uani Cl 0.49
O1B' 0.2430(8) 0.8271(7) -0.3206(11) 0.104(4) Uani O 0.49
O2B' 0.3704(11) 1.0390(8) -0.1928(5) 0.118(3) Uani O 0.49
O3B' 0.3143(14) 0.9940(15) -0.3686(8) 0.126(4) Uani O 0.49
O4B' 0.4607(8) 0.9312(9) -0.3051(10) 0.130(3) Uani O 0.49
H1C1 0.2659 0.3247 -0.0558 0.061 Uani H 1.0
H2C1 0.1551 0.2103 -0.0392 0.053 Uani H 1.0
HC3 0.4496 0.2742 -0.0511 0.075 Uani H 1.0
HC4 0.6132 0.2468 0.0487 0.085 Uani H 1.0
HC5 0.5921 0.2290 0.2076 0.075 Uani H 1.0
HC6 0.4135 0.2470 0.2664 0.054 Uani H 1.0
H1C7 0.0669 0.3686 -0.0480 0.058 Uani H 1.0
H2C7 0.0738 0.4671 0.0693 0.052 Uani H 1.0
HC9 -0.1641 0.2259 -0.1099 0.067 Uani H 1.0
HC10 -0.3412 0.0584 -0.0987 0.075 Uani H 1.0
HC11 -0.3078 0.0159 0.0520 0.068 Uani H 1.0
HC12 -0.0967 0.1294 0.1780 0.052 Uani H 1.0
H1C13 0.2981 0.5562 0.0493 0.060 Uani H 1.0
H2C13 0.3979 0.5323 0.1241 0.054 Uani H 1.0
HC15 0.3941 0.7944 0.1924 0.068 Uani H 1.0
HC16 0.3706 0.9309 0.3538 0.073 Uani H 1.0
HC17 0.2501 0.8318 0.4485 0.065 Uani H 1.0
H1C19 0.0483 0.5319 0.3688 0.053 Uani H 1.0
H2C19 0.1672 0.6327 0.4803 0.058 Uani H 1.0
H1C20 0.3154 0.4415 0.4896 0.056 Uani H 1.0
H2C20 0.3047 0.5778 0.5502 0.060 Uani H 1.0
HC22 0.4955 0.7691 0.5828 0.066 Uani H 1.0
HC23 0.6736 0.8721 0.5243 0.074 Uani H 1.0
HC24 0.7017 0.7427 0.3658 0.071 Uani H 1.0
HC25 0.5493 0.5200 0.2651 0.056 Uani H 1.0
H1C26 -0.0112 0.3477 0.3746 0.056 Uani H 1.0
H2C26 0.0859 0.3942 0.4912 0.063 Uani H 1.0
HC28 -0.0021 0.1678 0.4724 0.078 Uani H 1.0
HC29 -0.0134 -0.0456 0.3860 0.087 Uani H 1.0
HC30 0.0778 -0.0954 0.2428 0.073 Uani H 1.0
HC31 0.1730 0.0683 0.1876 0.053 Uani H 1.0

loop_
_atom_site_aniso_label
_atom_site_aniso_U_11
_atom_site_aniso_U_22
_atom_site_aniso_U_33
_atom_site_aniso_U_12
_atom_site_aniso_U_13
_atom_site_aniso_U_23
_atom_site_aniso_type_symbol
Mn 0.0424(4) 0.0451(4) 0.0363(4) 0.0207(3) 0.0155(3) 0.0210(3) Mn
N1 0.0433(6) 0.0532(5) 0.0495(6) 0.0248(5) 0.0174(4) 0.0223(4) N
N2 0.0397(6) 0.0495(5) 0.0454(6) 0.0199(4) 0.0115(4) 0.0215(4) N
N3 0.0490(5) 0.0544(5) 0.0429(6) 0.0231(4) 0.0170(4) 0.0260(4) N
N4 0.0438(6) 0.0469(6) 0.0466(5) 0.0211(4) 0.0138(4) 0.0227(4) N
N5 0.0410(6) 0.0519(6) 0.0482(5) 0.0201(4) 0.0095(4) 0.0213(4) N
N6 0.0495(6) 0.0520(5) 0.0482(5) 0.0223(4) 0.0162(4) 0.0283(5) N
N7 0.0494(6) 0.0551(5) 0.0415(5) 0.0243(4) 0.0173(4) 0.0222(4) N
C1 0.0563(6) 0.0618(6) 0.0440(6) 0.0269(5) 0.0218(5) 0.0251(5) C
C2 0.0507(6) 0.0613(6) 0.0516(6) 0.0276(5) 0.0242(5) 0.0239(5) C
C3 0.0596(8) 0.076(1) 0.0666(9) 0.0344(9) 0.0351(8) 0.0272(7) C
C4 0.0562(8) 0.080(1) 0.083(1) 0.038(1) 0.0344(9) 0.0273(9) C
C5 0.0499(7) 0.071(1) 0.079(1) 0.0358(8) 0.0222(7) 0.0259(8) C
C6 0.0454(6) 0.0583(7) 0.0609(8) 0.0289(6) 0.0160(5) 0.0240(6) C
C7 0.0539(6) 0.0576(6) 0.0445(6) 0.0256(4) 0.0118(5) 0.0271(5) C
C8 0.0463(5) 0.0549(6) 0.0456(6) 0.0230(4) 0.0081(5) 0.0224(5) C
C9 0.0519(6) 0.0632(8) 0.0533(7) 0.0249(5) 0.0015(6) 0.0222(6) C
C10 0.0460(6) 0.0638(9) 0.0651(9) 0.0207(5) 0.0003(6) 0.0207(7) C
C11 0.0406(6) 0.0583(7) 0.0679(9) 0.0167(5) 0.0088(5) 0.0230(6) C
C12 0.0398(6) 0.0522(5) 0.0557(6) 0.0177(5) 0.0131(4) 0.0234(5) C
C13 0.0539(6) 0.0573(6) 0.0522(6) 0.0224(4) 0.0213(5) 0.0320(5) C
C14 0.0503(6) 0.0500(5) 0.0542(6) 0.0208(4) 0.0165(4) 0.0286(4) C
C15 0.0608(9) 0.0512(5) 0.069(1) 0.0212(5) 0.0177(6) 0.0332(5) C
C16 0.064(1) 0.0477(6) 0.073(1) 0.0233(5) 0.0143(8) 0.0266(5) C
C17 0.059(1) 0.0486(6) 0.0623(9) 0.0260(5) 0.0138(7) 0.0193(5) C
C18 0.0488(6) 0.0486(5) 0.0502(6) 0.0240(5) 0.0143(5) 0.0197(4) C
C19 0.0515(6) 0.0556(6) 0.0473(5) 0.0271(5) 0.0188(5) 0.0194(5) C
C20 0.0571(7) 0.0599(6) 0.0403(6) 0.0259(5) 0.0125(4) 0.0215(4) C
C21 0.0485(6) 0.0544(6) 0.0451(5) 0.0215(4) 0.0072(5) 0.0187(5) C
C22 0.0535(7) 0.0562(6) 0.0523(6) 0.0201(5) 0.0032(6) 0.0150(5) C
C23 0.0483(7) 0.0559(6) 0.0678(9) 0.0148(6) 0.0030(6) 0.0176(6) C
C24 0.0416(6) 0.0582(7) 0.073(1) 0.0146(5) 0.0098(5) 0.0237(6) C
C25 0.0392(6) 0.0558(6) 0.0607(7) 0.0183(4) 0.0121(4) 0.0237(5) C
C26 0.0575(7) 0.0643(7) 0.0480(5) 0.0265(5) 0.0251(5) 0.0290(5) C
C27 0.0591(7) 0.0615(6) 0.0515(6) 0.0245(5) 0.0228(5) 0.0337(6) C
C28 0.078(1) 0.0737(9) 0.0652(9) 0.0275(7) 0.0309(8) 0.046(1) C
C29 0.084(1) 0.0705(8) 0.077(1) 0.0270(8) 0.0285(9) 0.051(1) C
C30 0.072(1) 0.0582(6) 0.073(1) 0.0258(6) 0.0197(8) 0.0412(8) C
C31 0.0559(7) 0.0516(5) 0.0578(7) 0.0238(5) 0.0156(5) 0.0307(5) C
Cl1A 0.057(2) 0.069(3) 0.054(3) 0.031(2) 0.019(2) 0.032(3) Cl
O1A 0.076(3) 0.151(5) 0.102(4) 0.061(3) 0.028(3) 0.086(5) O
O2A 0.131(4) 0.226(7) 0.102(5) 0.119(4) 0.072(3) 0.122(5) O
O3A 0.096(3) 0.093(2) 0.306(9) 0.003(2) -0.002(4) 0.083(3) O
O4A 0.192(5) 0.202(6) 0.118(4) 0.153(5) 0.100(5) 0.079(4) O
Cl1A' 0.057(2) 0.073(3) 0.065(3) 0.029(2) 0.017(2) 0.036(3) Cl
O1A' 0.076(3) 0.135(5) 0.087(4) 0.058(3) 0.030(3) 0.075(4) O
O2A' 0.109(3) 0.278(8) 0.317(9) 0.125(5) 0.136(5) 0.256(9) O
O3A' 0.097(4) 0.111(4) 0.169(7) 0.067(3) 0.062(5) 0.097(5) O
O4A' 0.211(7) 0.163(5) 0.098(5) 0.079(4) -0.038(3) -0.042(3) O
Cl1B 0.064(4) 0.057(2) 0.058(6) 0.009(1) 0.014(2) 0.019(3) Cl
O1B 0.089(4) 0.060(3) 0.118(7) -0.001(2) 0.018(3) 0.019(3) O
O2B 0.142(6) 0.133(4) 0.091(6) 0.034(4) 0.031(4) 0.069(4) O
O3B 0.074(2) 0.104(4) 0.123(7) 0.009(1) -0.005(2) 0.055(4) O
O4B 0.140(5) 0.092(4) 0.179(8) 0.053(4) 0.103(5) 0.055(5) O
Cl1B' 0.065(3) 0.057(2) 0.057(6) 0.009(1) 0.015(2) 0.018(3) Cl
O1B' 0.082(4) 0.062(3) 0.124(7) 0.002(2) 0.023(3) 0.029(3) O
O2B' 0.142(5) 0.085(3) 0.065(6) 0.016(2) 0.030(1) 0.006(3) O
O3B' 0.127(6) 0.135(4) 0.103(6) 0.030(3) 0.015(4) 0.076(4) O
O4B' 0.100(3) 0.104(5) 0.215(9) 0.048(3) 0.084(5) 0.084(6) O

loop_
_geom_angle_atom_site_label_1
_geom_angle_atom_site_label_2
_geom_angle_atom_site_label_3
_geom_angle
_geom_angle_site_symmetry_1
_geom_angle_site_symmetry_2
_geom_angle_site_symmetry_3
_geom_angle_publ_flag
N1 Mn N2 107.3(1) 1_555 1_555 1_555 no
N1 Mn N3 71.9(1) 1_555 1_555 1_555 no
N1 Mn N4 121.7(1) 1_555 1_555 1_555 no
N1 Mn N5 78.3(1) 1_555 1_555 1_555 no
N1 Mn N6 91.4(1) 1_555 1_555 1_555 no
N1 Mn N7 142.5(1) 1_555 1_555 1_555 no
N2 Mn N3 71.6(1) 1_555 1_555 1_555 no
N2 Mn N4 98.6(1) 1_555 1_555 1_555 no
N2 Mn N5 172.5(1) 1_555 1_555 1_555 no
N2 Mn N6 85.2(1) 1_555 1_555 1_555 no
N2 Mn N7 104.3(1) 1_555 1_555 1_555 no
N3 Mn N4 68.3(1) 1_555 1_555 1_555 no
N3 Mn N5 106.3(1) 1_555 1_555 1_555 no
N3 Mn N6 145.0(1) 1_555 1_555 1_555 no
N3 Mn N7 138.6(1) 1_555 1_555 1_555 no
N4 Mn N5 74.1(1) 1_555 1_555 1_555 no
N4 Mn N6 143.0(1) 1_555 1_555 1_555 no
N4 Mn N7 71.8(1) 1_555 1_555 1_555 no
N5 Mn N6 99.7(1) 1_555 1_555 1_555 no
N5 Mn N7 72.3(1) 1_555 1_555 1_555 no
N6 Mn N7 71.6(1) 1_555 1_555 1_555 no
Mn N1 C2 117.0(3) 1_555 1_555 1_555 no
Mn N1 C6 122.1(3) 1_555 1_555 1_555 no
C2 N1 C6 117.5(4) 1_555 1_555 1_555 no
Mn N2 C8 116.6(3) 1_555 1_555 1_555 no
Mn N2 C12 126.4(3) 1_555 1_555 1_555 no
C8 N2 C12 117.0(4) 1_555 1_555 1_555 no
Mn N3 C1 108.6(3) 1_555 1_555 1_555 no
Mn N3 C7 108.0(2) 1_555 1_555 1_555 no
Mn N3 C13 106.7(2) 1_555 1_555 1_555 no
C1 N3 C7 111.8(3) 1_555 1_555 1_555 no
C1 N3 C13 111.9(3) 1_555 1_555 1_555 no
C7 N3 C13 109.7(3) 1_555 1_555 1_555 no
Mn N4 C14 118.5(3) 1_555 1_555 1_555 no
Mn N4 C18 119.9(3) 1_555 1_555 1_555 no
C14 N4 C18 119.8(4) 1_555 1_555 1_555 no
Mn N5 C21 108.7(3) 1_555 1_555 1_555 no
Mn N5 C25 122.4(3) 1_555 1_555 1_555 no
C21 N5 C25 117.9(4) 1_555 1_555 1_555 no
Mn N6 C27 117.1(3) 1_555 1_555 1_555 no
Mn N6 C31 124.6(3) 1_555 1_555 1_555 no
C27 N6 C31 117.8(4) 1_555 1_555 1_555 no
Mn N7 C19 109.4(2) 1_555 1_555 1_555 no
Mn N7 C20 108.4(2) 1_555 1_555 1_555 no
Mn N7 C26 108.4(3) 1_555 1_555 1_555 no
C19 N7 C20 110.6(3) 1_555 1_555 1_555 no
C19 N7 C26 110.8(3) 1_555 1_555 1_555 no
C20 N7 C26 109.2(3) 1_555 1_555 1_555 no
N3 C1 C2 110.3(4) 1_555 1_555 1_555 no
N1 C2 C1 115.8(4) 1_555 1_555 1_555 no
N1 C2 C3 122.3(4) 1_555 1_555 1_555 no
C1 C2 C3 121.9(4) 1_555 1_555 1_555 no
C2 C3 C4 118.8(5) 1_555 1_555 1_555 no
C3 C4 C5 119.7(4) 1_555 1_555 1_555 no
C4 C5 C6 118.2(5) 1_555 1_555 1_555 no
N1 C6 C5 123.5(5) 1_555 1_555 1_555 no
N3 C7 C8 112.0(4) 1_555 1_555 1_555 no
N2 C8 C7 117.2(4) 1_555 1_555 1_555 no
N2 C8 C9 122.3(4) 1_555 1_555 1_555 no
C7 C8 C9 120.4(4) 1_555 1_555 1_555 no
C8 C9 C10 119.9(4) 1_555 1_555 1_555 no
C9 C10 C11 118.6(4) 1_555 1_555 1_555 no
C10 C11 C12 118.8(4) 1_555 1_555 1_555 no
N2 C12 C11 123.4(4) 1_555 1_555 1_555 no
N3 C13 C14 109.8(4) 1_555 1_555 1_555 no
N4 C14 C13 115.2(4) 1_555 1_555 1_555 no
N4 C14 C15 121.9(4) 1_555 1_555 1_555 no
C13 C14 C15 122.8(4) 1_555 1_555 1_555 no
C14 C15 C16 118.3(4) 1_555 1_555 1_555 no
C15 C16 C17 119.7(4) 1_555 1_555 1_555 no
C16 C17 C18 119.1(4) 1_555 1_555 1_555 no
N4 C18 C17 121.1(4) 1_555 1_555 1_555 no
N4 C18 C19 114.8(4) 1_555 1_555 1_555 no
C17 C18 C19 124.1(4) 1_555 1_555 1_555 no
N7 C19 C18 110.8(3) 1_555 1_555 1_555 no
N7 C20 C21 112.0(4) 1_555 1_555 1_555 no
N5 C21 C20 114.7(4) 1_555 1_555 1_555 no
N5 C21 C22 122.3(4) 1_555 1_555 1_555 no
C20 C21 C22 123.0(4) 1_555 1_555 1_555 no
C21 C22 C23 119.0(5) 1_555 1_555 1_555 no
C22 C23 C24 119.0(5) 1_555 1_555 1_555 no
C23 C24 C25 119.1(5) 1_555 1_555 1_555 no
N5 C25 C24 122.7(4) 1_555 1_555 1_555 no
N7 C26 C27 111.3(4) 1_555 1_555 1_555 no
N6 C27 C26 117.5(4) 1_555 1_555 1_555 no
N6 C27 C28 122.2(4) 1_555 1_555 1_555 no
C26 C27 C28 120.1(4) 1_555 1_555 1_555 no
C27 C28 C29 118.4(5) 1_555 1_555 1_555 no
C28 C29 C30 120.2(5) 1_555 1_555 1_555 no
C29 C30 C31 117.8(5) 1_555 1_555 1_555 no
N6 C31 C30 123.4(4) 1_555 1_555 1_555 no
O1A Cl1A O2A 109.47 1_555 1_555 1_555 no

loop_
_geom_bond_atom_site_label_1
_geom_bond_atom_site_label_2
_geom_bond_distance
_geom_bond_site_symmetry_1
_geom_bond_site_symmetry_2
_geom_bond_publ_flag
Mn N1 2.310(3) 1_555 1_555 no
Mn N2 2.337(3) 1_555 1_555 no
Mn N3 2.396(3) 1_555 1_555 no
Mn N4 2.267(3) 1_555 1_555 no
Mn N5 2.546(3) 1_555 1_555 no
Mn N6 2.306(3) 1_555 1_555 no
Mn N7 2.387(3) 1_555 1_555 no
N1 C2 1.344(5) 1_555 1_555 no
N1 C6 1.341(5) 1_555 1_555 no
N2 C8 1.345(5) 1_555 1_555 no
N2 C12 1.345(5) 1_555 1_555 no
N3 C1 1.472(6) 1_555 1_555 no
N3 C7 1.468(5) 1_555 1_555 no
N3 C13 1.480(5) 1_555 1_555 no
N4 C14 1.342(5) 1_555 1_555 no
N4 C18 1.348(5) 1_555 1_555 no
N5 C21 1.340(5) 1_555 1_555 no
N5 C25 1.351(5) 1_555 1_555 no
N6 C27 1.350(5) 1_555 1_555 no
N6 C31 1.349(5) 1_555 1_555 no
N7 C19 1.484(6) 1_555 1_555 no
N7 C20 1.483(5) 1_555 1_555 no
N7 C26 1.475(5) 1_555 1_555 no
C1 C2 1.488(6) 1_555 1_555 no
C2 C3 1.386(6) 1_555 1_555 no
C3 C4 1.381(7) 1_555 1_555 no
C4 C5 1.366(7) 1_555 1_555 no
C5 C6 1.382(6) 1_555 1_555 no
C7 C8 1.496(6) 1_555 1_555 no
C8 C9 1.382(6) 1_555 1_555 no
C9 C10 1.368(7) 1_555 1_555 no
C10 C11 1.374(7) 1_555 1_555 no
C11 C12 1.380(6) 1_555 1_555 no
C13 C14 1.493(6) 1_555 1_555 no
C14 C15 1.376(6) 1_555 1_555 no
C15 C16 1.398(7) 1_555 1_555 no
C16 C17 1.371(7) 1_555 1_555 no
C17 C18 1.385(6) 1_555 1_555 no
C18 C19 1.501(6) 1_555 1_555 no
C20 C21 1.504(6) 1_555 1_555 no
C21 C22 1.368(6) 1_555 1_555 no
C22 C23 1.396(7) 1_555 1_555 no
C23 C24 1.361(7) 1_555 1_555 no
C24 C25 1.372(6) 1_555 1_555 no
C26 C27 1.507(7) 1_555 1_555 no
C27 C28 1.389(6) 1_555 1_555 no
C28 C29 1.381(7) 1_555 1_555 no
C29 C30 1.381(7) 1_555 1_555 no
C30 C31 1.378(6) 1_555 1_555 no
Cl1A O1A 1.405(2) 1_555 1_555 no
